data_4129470
loop_
_publ_author_name
'Arjona-Esteban, Alhama'
'Krumrain, Julian'
'Liess, Andreas'
'Stolte, Matthias'
'Huang, Lizhen'
'Schmidt, David'
'Stepanenko, Vladimir'
'Gs\"anger, Marcel'
'Hertel, Dirk'
'Meerholz, Klaus'
'W\"urthner, Frank'

_publ_section_title
;
 Influence of Solid-State Packing of Dipolar Merocyanine Dyes on
 Transistor and Solar Cell Performances.
;
_journal_issue 42
_journal_name_full 'Journal of the American Chemical Society'
_journal_page_first 13524
_journal_page_last 13534
_journal_paper_doi 10.1021/jacs.5b06722
_journal_volume 137
_journal_year 2015
_chemical_formula_moiety 'C25 H19 N3 O S'
_chemical_formula_sum 'C25 H19 N3 O S'
_chemical_formula_weight 409.49
_space_group_crystal_system monoclinic
_space_group_IT_number 14
_space_group_name_Hall '-P 2ybc'
_space_group_name_H-M_alt 'P 1 21/c 1'
_atom_sites_solution_hydrogens geom
_atom_sites_solution_primary SHELXS
_atom_sites_solution_secondary fourier
_audit_creation_method SHELXL-2013
_cell_angle_alpha 90
_cell_angle_beta 97.157(2)
_cell_angle_gamma 90
_cell_formula_units_Z 4
_cell_length_a 18.0569(8)
_cell_length_b 4.7287(2)
_cell_length_c 24.2655(11)
_cell_measurement_reflns_used 9762
_cell_measurement_temperature 200(2)
_cell_measurement_theta_max 74.34
_cell_measurement_theta_min 4.16
_cell_volume 2055.78(16)
_computing_cell_refinement Bruker_SAINT_V8.30C
_computing_data_collection Bruker_SAINT_V8.30C
_computing_data_reduction Bruker_SAINT_V8.30C
_computing_publication_material Bruker-SHELXTL
_computing_structure_refinement 'SHELXL-2013 (Sheldrick, 2013)'
_computing_structure_solution Bruker-SHELXS
_diffrn_ambient_temperature 200(2)
_diffrn_measured_fraction_theta_full 0.996
_diffrn_measured_fraction_theta_max 0.990
_diffrn_measurement_device_type Bruker-Kappa_D8Quest_Photon100_CMOS
_diffrn_measurement_method omega_and_phi_scan
_diffrn_radiation_type CuK\a
_diffrn_radiation_wavelength 1.54178
_diffrn_reflns_av_R_equivalents 0.0268
_diffrn_reflns_av_unetI/netI 0.0151
_diffrn_reflns_Laue_measured_fraction_full 0.996
_diffrn_reflns_Laue_measured_fraction_max 0.990
_diffrn_reflns_limit_h_max 22
_diffrn_reflns_limit_h_min -22
_diffrn_reflns_limit_k_max 5
_diffrn_reflns_limit_k_min -5
_diffrn_reflns_limit_l_max 29
_diffrn_reflns_limit_l_min -30
_diffrn_reflns_number 33525
_diffrn_reflns_point_group_measured_fraction_full 0.996
_diffrn_reflns_point_group_measured_fraction_max 0.990
_diffrn_reflns_theta_full 67.679
_diffrn_reflns_theta_max 74.442
_diffrn_reflns_theta_min 2.466
_diffrn_source Cu-Kalpha_Micro_Source_ImuS
_exptl_absorpt_coefficient_mu 1.567
_exptl_absorpt_correction_T_max .7538
_exptl_absorpt_correction_T_min .6325
_exptl_absorpt_correction_type multi-scan
_exptl_absorpt_process_details Bruker-SADABS
_exptl_crystal_colour dark-red
_exptl_crystal_density_diffrn 1.323
_exptl_crystal_description prism
_exptl_crystal_F_000 856
_exptl_crystal_size_max 0.404
_exptl_crystal_size_mid 0.098
_exptl_crystal_size_min 0.045
_refine_diff_density_max 0.209
_refine_diff_density_min -0.196
_refine_diff_density_rms 0.036
_refine_ls_extinction_method none
_refine_ls_goodness_of_fit_ref 1.032
_refine_ls_hydrogen_treatment constr
_refine_ls_matrix_type full
_refine_ls_number_parameters 272
_refine_ls_number_reflns 4152
_refine_ls_number_restraints 0
_refine_ls_restrained_S_all 1.032
_refine_ls_R_factor_all 0.0372
_refine_ls_R_factor_gt 0.0330
_refine_ls_shift/su_max 0.001
_refine_ls_shift/su_mean 0.000
_refine_ls_structure_factor_coef Fsqd
_refine_ls_weighting_details
;
 w=1/[\s^2^(Fo^2^)+(0.0466P)^2^+0.6463P]
 where P=(Fo^2^+2Fc^2^)/3
;
_refine_ls_weighting_scheme calc
_refine_ls_wR_factor_gt 0.0866
_refine_ls_wR_factor_ref 0.0900
_reflns_Friedel_coverage 0.000
_reflns_number_gt 3745
_reflns_number_total 4152
_reflns_threshold_expression 'I > 2\s(I)'
_cod_data_source_file ja5b06722_si_003.cif
_cod_data_source_block EL18g
_cod_original_sg_symbol_H-M 'P 21/c'
_cod_database_code 4129470
_shelx_space_group_comment
;
The symmetry employed for this shelxl refinement is uniquely defined
by the following loop, which should always be used as a source of
symmetry information in preference to the above space-group names.
They are only intended as comments.
;
_shelx_estimated_absorpt_t_min 0.570
_shelx_estimated_absorpt_t_max 0.933
_shelxl_version_number 2013-2

loop_
_space_group_symop_operation_xyz
'x, y, z'
'-x, y+1/2, -z+1/2'
'-x, -y, -z'
'x, -y-1/2, z-1/2'

loop_
_atom_site_label
_atom_site_type_symbol
_atom_site_fract_x
_atom_site_fract_y
_atom_site_fract_z
_atom_site_U_iso_or_equiv
_atom_site_adp_type
_atom_site_occupancy
_atom_site_site_symmetry_order
_atom_site_calc_flag
_atom_site_refinement_flags_posn
_atom_site_refinement_flags_adp
C1 C 0.08399(7) 1.0220(3) 0.38880(5) 0.0322(3) Uani 1 1 d . .
C2 C 0.02501(7) 1.2125(3) 0.38078(6) 0.0382(3) Uani 1 1 d . .
H2 H -0.0068 1.2418 0.4086 0.046 Uiso 1 1 calc R U
C3 C 0.01418(8) 1.3579(3) 0.33104(6) 0.0415(3) Uani 1 1 d . .
H3 H -0.0257 1.4897 0.3247 0.050 Uiso 1 1 calc R U
C4 C 0.06059(8) 1.3148(3) 0.29007(6) 0.0398(3) Uani 1 1 d . .
H4 H 0.0518 1.4178 0.2563 0.048 Uiso 1 1 calc R U
C5 C 0.11933(7) 1.1248(3) 0.29757(5) 0.0355(3) Uani 1 1 d . .
H5 H 0.1505 1.0940 0.2694 0.043 Uiso 1 1 calc R U
C6 C 0.13100(7) 0.9805(3) 0.34795(5) 0.0313(3) Uani 1 1 d . .
C7 C 0.18623(7) 0.6797(3) 0.41618(5) 0.0308(3) Uani 1 1 d . .
C8 C 0.23820(7) 0.4854(3) 0.44201(5) 0.0328(3) Uani 1 1 d . .
H8 H 0.2813 0.4421 0.4249 0.039 Uiso 1 1 calc R U
C9 C 0.22855(7) 0.3558(3) 0.49139(5) 0.0317(3) Uani 1 1 d . .
H9 H 0.1854 0.4072 0.5078 0.038 Uiso 1 1 calc R U
C10 C 0.27603(7) 0.1559(3) 0.51972(5) 0.0310(3) Uani 1 1 d . .
C11 C 0.34681(7) 0.0647(3) 0.50174(5) 0.0336(3) Uani 1 1 d . .
C12 C 0.38054(7) -0.1415(3) 0.54377(5) 0.0349(3) Uani 1 1 d . .
C13 C 0.44783(8) -0.2821(3) 0.54569(6) 0.0436(3) Uani 1 1 d . .
H13 H 0.4800 -0.2511 0.5181 0.052 Uiso 1 1 calc R U
C14 C 0.46710(9) -0.4703(4) 0.58909(7) 0.0507(4) Uani 1 1 d . .
H14 H 0.5130 -0.5703 0.5915 0.061 Uiso 1 1 calc R U
C15 C 0.41963(10) -0.5122(4) 0.62883(7) 0.0528(4) Uani 1 1 d . .
H15 H 0.4334 -0.6427 0.6581 0.063 Uiso 1 1 calc R U
C16 C 0.35208(9) -0.3683(3) 0.62718(6) 0.0451(3) Uani 1 1 d . .
H16 H 0.3203 -0.3983 0.6550 0.054 Uiso 1 1 calc R U
C17 C 0.33233(7) -0.1802(3) 0.58396(5) 0.0346(3) Uani 1 1 d . .
C18 C 0.26548(7) 0.0027(3) 0.56921(5) 0.0324(3) Uani 1 1 d . .
C19 C 0.20463(8) 0.0093(3) 0.59881(5) 0.0386(3) Uani 1 1 d . .
C20 C 0.13971(8) 0.1777(3) 0.58314(6) 0.0450(3) Uani 1 1 d . .
C21 C 0.19985(9) -0.1544(4) 0.64776(6) 0.0496(4) Uani 1 1 d . .
C22 C 0.24084(7) 0.6919(3) 0.32731(5) 0.0330(3) Uani 1 1 d . .
H22A H 0.2146 0.6779 0.2891 0.040 Uiso 1 1 calc R U
H22B H 0.2590 0.5005 0.3387 0.040 Uiso 1 1 calc R U
C23 C 0.30742(8) 0.8868(3) 0.32698(6) 0.0393(3) Uani 1 1 d . .
H23A H 0.3292 0.9267 0.3657 0.047 Uiso 1 1 calc R U
H23B H 0.2908 1.0684 0.3093 0.047 Uiso 1 1 calc R U
C24 C 0.36667(8) 0.7546(3) 0.29556(6) 0.0413(3) Uani 1 1 d . .
H24A H 0.3877 0.5863 0.3161 0.050 Uiso 1 1 calc R U
H24B H 0.3430 0.6907 0.2587 0.050 Uiso 1 1 calc R U
C25 C 0.42934(9) 0.9572(4) 0.28779(8) 0.0554(4) Uani 1 1 d . .
H25A H 0.4092 1.1209 0.2661 0.083 Uiso 1 1 calc R U
H25B H 0.4663 0.8613 0.2680 0.083 Uiso 1 1 calc R U
H25C H 0.4532 1.0208 0.3242 0.083 Uiso 1 1 calc R U
N1 N 0.18732(6) 0.7853(2) 0.36459(4) 0.0310(2) Uani 1 1 d . .
N2 N 0.08706(9) 0.3098(4) 0.57127(7) 0.0648(4) Uani 1 1 d . .
N3 N 0.19366(9) -0.2812(5) 0.68716(6) 0.0735(5) Uani 1 1 d . .
O1 O 0.37417(5) 0.1378(2) 0.46012(4) 0.0440(2) Uani 1 1 d . .
S1 S 0.11175(2) 0.81388(7) 0.44681(2) 0.03382(10) Uani 1 1 d . .

loop_
_atom_site_aniso_label
_atom_site_aniso_U_11
_atom_site_aniso_U_22
_atom_site_aniso_U_33
_atom_site_aniso_U_23
_atom_site_aniso_U_13
_atom_site_aniso_U_12
C1 0.0299(6) 0.0303(6) 0.0362(6) -0.0053(5) 0.0032(5) -0.0015(5)
C2 0.0309(6) 0.0357(7) 0.0481(8) -0.0067(6) 0.0054(5) 0.0014(5)
C3 0.0344(7) 0.0349(7) 0.0533(8) -0.0030(6) -0.0029(6) 0.0056(5)
C4 0.0409(7) 0.0345(7) 0.0415(7) 0.0009(6) -0.0044(6) 0.0009(6)
C5 0.0365(7) 0.0346(7) 0.0349(6) -0.0027(5) 0.0023(5) -0.0012(5)
C6 0.0293(6) 0.0277(6) 0.0362(6) -0.0053(5) 0.0014(5) -0.0005(5)
C7 0.0293(6) 0.0311(6) 0.0326(6) -0.0045(5) 0.0057(5) -0.0020(5)
C8 0.0288(6) 0.0352(7) 0.0348(6) -0.0019(5) 0.0055(5) 0.0018(5)
C9 0.0282(6) 0.0335(6) 0.0338(6) -0.0047(5) 0.0055(5) -0.0007(5)
C10 0.0301(6) 0.0338(6) 0.0294(6) -0.0028(5) 0.0045(5) -0.0010(5)
C11 0.0302(6) 0.0375(7) 0.0330(6) -0.0031(5) 0.0033(5) 0.0002(5)
C12 0.0331(6) 0.0355(7) 0.0353(6) -0.0036(5) 0.0006(5) 0.0002(5)
C13 0.0358(7) 0.0469(8) 0.0472(8) -0.0036(6) 0.0018(6) 0.0070(6)
C14 0.0455(8) 0.0516(9) 0.0517(8) -0.0035(7) -0.0068(7) 0.0142(7)
C15 0.0602(10) 0.0497(9) 0.0443(8) 0.0054(7) -0.0095(7) 0.0107(8)
C16 0.0512(8) 0.0476(8) 0.0354(7) 0.0032(6) 0.0006(6) 0.0019(7)
C17 0.0355(6) 0.0357(7) 0.0312(6) -0.0036(5) -0.0008(5) -0.0010(5)
C18 0.0331(6) 0.0343(6) 0.0295(6) -0.0037(5) 0.0028(5) -0.0029(5)
C19 0.0393(7) 0.0456(8) 0.0319(6) -0.0015(6) 0.0079(5) -0.0020(6)
C20 0.0428(8) 0.0528(9) 0.0432(8) -0.0011(7) 0.0201(6) 0.0017(7)
C21 0.0427(8) 0.0707(11) 0.0363(7) 0.0019(7) 0.0086(6) -0.0048(7)
C22 0.0372(7) 0.0307(6) 0.0324(6) -0.0031(5) 0.0094(5) 0.0051(5)
C23 0.0381(7) 0.0370(7) 0.0446(7) -0.0058(6) 0.0129(6) 0.0022(6)
C24 0.0374(7) 0.0426(7) 0.0455(7) -0.0020(6) 0.0120(6) 0.0080(6)
C25 0.0429(8) 0.0553(10) 0.0722(11) 0.0023(8) 0.0236(8) 0.0071(7)
N1 0.0312(5) 0.0303(5) 0.0318(5) -0.0022(4) 0.0058(4) 0.0029(4)
N2 0.0520(8) 0.0742(11) 0.0740(10) 0.0077(8) 0.0312(7) 0.0174(8)
N3 0.0624(9) 0.1156(15) 0.0440(8) 0.0216(9) 0.0128(7) -0.0099(10)
O1 0.0357(5) 0.0583(6) 0.0400(5) 0.0075(5) 0.0128(4) 0.0077(4)
S1 0.03055(16) 0.03747(19) 0.03452(17) -0.00209(12) 0.00827(12) 0.00286(12)

loop_
_atom_type_symbol
_atom_type_description
_atom_type_scat_dispersion_real
_atom_type_scat_dispersion_imag
_atom_type_scat_source
C C 0.0181 0.0091 'International Tables Vol C Tables 4.2.6.8 and 6.1.1.4'
H H 0.0000 0.0000 'International Tables Vol C Tables 4.2.6.8 and 6.1.1.4'
N N 0.0311 0.0180 'International Tables Vol C Tables 4.2.6.8 and 6.1.1.4'
O O 0.0492 0.0322 'International Tables Vol C Tables 4.2.6.8 and 6.1.1.4'
S S 0.3331 0.5567 'International Tables Vol C Tables 4.2.6.8 and 6.1.1.4'

loop_
_geom_angle_atom_site_label_1
_geom_angle_atom_site_label_2
_geom_angle_atom_site_label_3
_geom_angle
C2 C1 C6 120.94(12)
C2 C1 S1 128.21(11)
C6 C1 S1 110.83(9)
C3 C2 C1 117.88(13)
C3 C2 H2 121.1
C1 C2 H2 121.1
C2 C3 C4 121.22(13)
C2 C3 H3 119.4
C4 C3 H3 119.4
C5 C4 C3 121.37(13)
C5 C4 H4 119.3
C3 C4 H4 119.3
C4 C5 C6 117.57(13)
C4 C5 H5 121.2
C6 C5 H5 121.2
C5 C6 N1 127.11(12)
C5 C6 C1 121.01(12)
N1 C6 C1 111.88(11)
N1 C7 C8 124.73(11)
N1 C7 S1 111.31(9)
C8 C7 S1 123.96(10)
C9 C8 C7 122.00(12)
C9 C8 H8 119.0
C7 C8 H8 119.0
C8 C9 C10 126.36(12)
C8 C9 H9 116.8
C10 C9 H9 116.8
C9 C10 C18 127.99(12)
C9 C10 C11 123.82(11)
C18 C10 C11 108.18(11)
O1 C11 C10 128.09(12)
O1 C11 C12 125.23(12)
C10 C11 C12 106.68(11)
C13 C12 C17 122.37(13)
C13 C12 C11 128.54(13)
C17 C12 C11 109.09(11)
C12 C13 C14 118.04(14)
C12 C13 H13 121.0
C14 C13 H13 121.0
C15 C14 C13 120.15(14)
C15 C14 H14 119.9
C13 C14 H14 119.9
C14 C15 C16 121.80(15)
C14 C15 H15 119.1
C16 C15 H15 119.1
C17 C16 C15 118.46(14)
C17 C16 H16 120.8
C15 C16 H16 120.8
C16 C17 C12 119.17(13)
C16 C17 C18 132.61(13)
C12 C17 C18 108.21(11)
C19 C18 C10 128.22(12)
C19 C18 C17 123.97(12)
C10 C18 C17 107.79(11)
C18 C19 C20 123.48(13)
C18 C19 C21 123.53(13)
C20 C19 C21 112.99(12)
N2 C20 C19 178.74(17)
N3 C21 C19 177.60(19)
N1 C22 C23 113.74(10)
N1 C22 H22A 108.8
C23 C22 H22A 108.8
N1 C22 H22B 108.8
C23 C22 H22B 108.8
H22A C22 H22B 107.7
C22 C23 C24 111.11(12)
C22 C23 H23A 109.4
C24 C23 H23A 109.4
C22 C23 H23B 109.4
C24 C23 H23B 109.4
H23A C23 H23B 108.0
C25 C24 C23 112.68(13)
C25 C24 H24A 109.1
C23 C24 H24A 109.1
C25 C24 H24B 109.1
C23 C24 H24B 109.1
H24A C24 H24B 107.8
C24 C25 H25A 109.5
C24 C25 H25B 109.5
H25A C25 H25B 109.5
C24 C25 H25C 109.5
H25A C25 H25C 109.5
H25B C25 H25C 109.5
C7 N1 C6 114.76(10)
C7 N1 C22 123.06(11)
C6 N1 C22 122.10(10)
C7 S1 C1 91.19(6)

loop_
_geom_bond_atom_site_label_1
_geom_bond_atom_site_label_2
_geom_bond_distance
C1 C2 1.3900(18)
C1 C6 1.3970(17)
C1 S1 1.7393(13)
C2 C3 1.382(2)
C2 H2 0.9500
C3 C4 1.393(2)
C3 H3 0.9500
C4 C5 1.3844(19)
C4 H4 0.9500
C5 C6 1.3928(18)
C5 H5 0.9500
C6 N1 1.3955(16)
C7 N1 1.3502(16)
C7 C8 1.4039(18)
C7 S1 1.7357(13)
C8 C9 1.3763(18)
C8 H8 0.9500
C9 C10 1.3979(18)
C9 H9 0.9500
C10 C18 1.4353(17)
C10 C11 1.4660(17)
C11 O1 1.2279(16)
C11 C12 1.4857(19)
C12 C13 1.3808(19)
C12 C17 1.3978(18)
C13 C14 1.389(2)
C13 H13 0.9500
C14 C15 1.382(2)
C14 H14 0.9500
C15 C16 1.393(2)
C15 H15 0.9500
C16 C17 1.388(2)
C16 H16 0.9500
C17 C18 1.4920(18)
C18 C19 1.3860(18)
C19 C20 1.429(2)
C19 C21 1.429(2)
C20 N2 1.144(2)
C21 N3 1.146(2)
C22 N1 1.4715(15)
C22 C23 1.5158(19)
C22 H22A 0.9900
C22 H22B 0.9900
C23 C24 1.5232(18)
C23 H23A 0.9900
C23 H23B 0.9900
C24 C25 1.512(2)
C24 H24A 0.9900
C24 H24B 0.9900
C25 H25A 0.9800
C25 H25B 0.9800
C25 H25C 0.9800

loop_
_geom_torsion_atom_site_label_1
_geom_torsion_atom_site_label_2
_geom_torsion_atom_site_label_3
_geom_torsion_atom_site_label_4
_geom_torsion
C6 C1 C2 C3 0.39(19)
S1 C1 C2 C3 179.18(10)
C1 C2 C3 C4 0.2(2)
C2 C3 C4 C5 0.0(2)
C3 C4 C5 C6 -0.8(2)
C4 C5 C6 N1 -178.67(12)
C4 C5 C6 C1 1.41(19)
C2 C1 C6 C5 -1.23(19)
S1 C1 C6 C5 179.78(10)
C2 C1 C6 N1 178.83(11)
S1 C1 C6 N1 -0.16(13)
N1 C7 C8 C9 -170.89(12)
S1 C7 C8 C9 8.82(19)
C7 C8 C9 C10 178.58(12)
C8 C9 C10 C18 -175.51(13)
C8 C9 C10 C11 3.4(2)
C9 C10 C11 O1 -2.2(2)
C18 C10 C11 O1 176.93(13)
C9 C10 C11 C12 178.48(12)
C18 C10 C11 C12 -2.40(14)
O1 C11 C12 C13 2.0(2)
C10 C11 C12 C13 -178.63(14)
O1 C11 C12 C17 -177.69(13)
C10 C11 C12 C17 1.66(15)
C17 C12 C13 C14 0.7(2)
C11 C12 C13 C14 -178.98(14)
C12 C13 C14 C15 -0.1(2)
C13 C14 C15 C16 -0.5(3)
C14 C15 C16 C17 0.6(2)
C15 C16 C17 C12 0.0(2)
C15 C16 C17 C18 179.22(14)
C13 C12 C17 C16 -0.6(2)
C11 C12 C17 C16 179.09(12)
C13 C12 C17 C18 179.97(12)
C11 C12 C17 C18 -0.30(15)
C9 C10 C18 C19 2.9(2)
C11 C10 C18 C19 -176.16(13)
C9 C10 C18 C17 -178.69(12)
C11 C10 C18 C17 2.24(14)
C16 C17 C18 C19 -2.0(2)
C12 C17 C18 C19 177.27(13)
C16 C17 C18 C10 179.51(15)
C12 C17 C18 C10 -1.22(14)
C10 C18 C19 C20 0.5(2)
C17 C18 C19 C20 -177.63(13)
C10 C18 C19 C21 179.66(14)
C17 C18 C19 C21 1.5(2)
N1 C22 C23 C24 170.42(11)
C22 C23 C24 C25 172.47(13)
C8 C7 N1 C6 -178.62(12)
S1 C7 N1 C6 1.64(14)
C8 C7 N1 C22 4.6(2)
S1 C7 N1 C22 -175.14(9)
C5 C6 N1 C7 179.10(12)
C1 C6 N1 C7 -0.97(15)
C5 C6 N1 C22 -4.08(19)
C1 C6 N1 C22 175.84(11)
C23 C22 N1 C7 -98.49(14)
C23 C22 N1 C6 84.96(15)
N1 C7 S1 C1 -1.43(10)
C8 C7 S1 C1 178.83(12)
C2 C1 S1 C7 -178.01(13)
C6 C1 S1 C7 0.89(10)
